data_4343440
loop_
_publ_author_name
'Tandon, Santokh S.'
'Bunge, Scott D.'
'Toth, Sara A.'
'Sanchiz, Joaquin'
'Thompson, Laurence K.'
'Shelley, Jacob T.'

_publ_section_title
;
 Antiferromagnetically Coupled Dimeric Dodecacopper Supramolecular
 Architectures of Macrocyclic Ligands with a Symmetrical \m6-BO3(3-)
 Central Moiety.
;
_journal_issue 14
_journal_name_full 'Inorganic chemistry'
_journal_page_first 6873
_journal_page_last 6884
_journal_paper_doi 10.1021/acs.inorgchem.5b00771
_journal_volume 54
_journal_year 2015
_chemical_formula_moiety 'C96 H129 B2 Cu12 N14 O28, 4(B F4), 4(H2 O), 12(C3 H7 N O), 8(C2 H6 O)'
_chemical_formula_sum 'C148 H269 B6 Cu12 F16 N26 O52'
_chemical_formula_weight 4376.22
_chemical_name_common '[Cu6BO3(L)(OH)(DMF)(H20)3]2[BF4]2*12(DMF)*8(EtOH)*4(H2O) (3)'
_chemical_name_systematic
;
 ?
;
_space_group_crystal_system monoclinic
_space_group_IT_number 15
_space_group_name_Hall '-C 2yc'
_space_group_name_H-M_alt 'C 1 2/c 1'
_symmetry_space_group_name_Hall '-C 2yc'
_symmetry_space_group_name_H-M 'C 1 2/c 1'
_atom_sites_solution_hydrogens geom
_audit_creation_method SHELXL-2013
_cell_angle_alpha 90
_cell_angle_beta 99.255(4)
_cell_angle_gamma 90
_cell_formula_units_Z 4
_cell_length_a 32.740(5)
_cell_length_b 15.232(2)
_cell_length_c 33.008(4)
_cell_measurement_reflns_used 4017
_cell_measurement_temperature 180(2)
_cell_measurement_theta_max 22.19
_cell_measurement_theta_min 2.31
_cell_volume 16247(4)
_computing_cell_refinement 'Bruker SAINT'
_computing_data_collection 'Bruker APEX2'
_computing_data_reduction 'Bruker SAINT'
_computing_molecular_graphics 'Bruker SHELXTL'
_computing_publication_material 'Bruker SHELXTL'
_computing_structure_refinement 'SHELXL-2013 (Sheldrick, 2013)'
_computing_structure_solution 'SHELXS-97 (Sheldrick, 2008)'
_diffrn_ambient_temperature 180(2)
_diffrn_measured_fraction_theta_full 0.979
_diffrn_measured_fraction_theta_max 1.000
_diffrn_measurement_device_type 'Bruker APEX-II CCD'
_diffrn_measurement_method '\f and \w scans'
_diffrn_radiation_type MoK\a
_diffrn_radiation_wavelength 0.71073
_diffrn_reflns_av_R_equivalents 0.1117
_diffrn_reflns_av_unetI/netI 0.1096
_diffrn_reflns_laue_measured_fraction_full 0.979
_diffrn_reflns_laue_measured_fraction_max 1.000
_diffrn_reflns_limit_h_max 38
_diffrn_reflns_limit_h_min -38
_diffrn_reflns_limit_k_max 18
_diffrn_reflns_limit_k_min -18
_diffrn_reflns_limit_l_max 39
_diffrn_reflns_limit_l_min -39
_diffrn_reflns_number 64065
_diffrn_reflns_point_group_measured_fraction_full 0.979
_diffrn_reflns_point_group_measured_fraction_max 1.000
_diffrn_reflns_theta_full 25.242
_diffrn_reflns_theta_max 25.049
_diffrn_reflns_theta_min 1.250
_exptl_absorpt_coefficient_mu 1.652
_exptl_absorpt_correction_T_max 0.848
_exptl_absorpt_correction_T_min 0.724
_exptl_absorpt_correction_type multi-scan
_exptl_absorpt_process_details SADABS
_exptl_crystal_colour green
_exptl_crystal_density_diffrn 1.792
_exptl_crystal_density_meas ?
_exptl_crystal_density_method 'not measured'
_exptl_crystal_description irregular
_exptl_crystal_F_000 9136
_exptl_crystal_size_max 0.250
_exptl_crystal_size_mid 0.150
_exptl_crystal_size_min 0.100
_platon_squeeze_details
;
The solvent electron density was modeled using 5599.2 \%A3 and an
electron count of 2974 electrons/cell, consistent with 48 DMF moelcules,
16 waters and 32 ethanol molecules/cell.  These additional molecules
were added to the contents of the unit cell during the final refinement
to properly calculate the crystal data. 
;
_refine_diff_density_max 0.920
_refine_diff_density_min -0.979
_refine_diff_density_rms 0.218
_refine_ls_extinction_method none
_refine_ls_goodness_of_fit_ref 0.917
_refine_ls_hydrogen_treatment constr
_refine_ls_matrix_type full
_refine_ls_number_parameters 784
_refine_ls_number_reflns 14400
_refine_ls_number_restraints 0
_refine_ls_restrained_S_all 0.917
_refine_ls_R_factor_all 0.1089
_refine_ls_R_factor_gt 0.0618
_refine_ls_shift/su_max 0.664
_refine_ls_shift/su_mean 0.001
_refine_ls_structure_factor_coef Fsqd
_refine_ls_weighting_details 'w=1/[\s^2^(Fo^2^)+(0.1000P)^2^+0.1772P] where P=(Fo^2^+2Fc^2^)/3'
_refine_ls_weighting_scheme calc
_refine_ls_wR_factor_gt 0.1677
_refine_ls_wR_factor_ref 0.1838
_reflns_Friedel_coverage 0.000
_reflns_number_gt 7855
_reflns_number_total 14400
_reflns_threshold_expression 'I > 2\s(I)'
_cod_data_source_file ic5b00771_si_002.cif
_cod_data_source_block three
_cod_depositor_comments
;
The following automatic conversions were performed:

'_exptl_absorpt_correction_type' value 'MULTI-SCAN' changed to
'multi-scan' according to
/usr/data/users/saulius/crontab/automatic-downloads/rss-feeds/ACS/lib/dictionaries/cif_core.dic
dictionary named 'cif_core.dic' version 2.4.2 from 2011-04-26.

'_exptl_crystal_density_meas' value 'not measured' was changed to '?'
- the value is perceived as not measured.

Automatic conversion script
Id: cif_fix_values 3271 2015-04-21 07:52:19Z andrius 

 Adding full bibliography for 4343438--4343442.cif.
;
_cod_database_code 4343440
_shelx_space_group_comment
;
The symmetry employed for this shelxl refinement is uniquely defined
by the following loop, which should always be used as a source of
symmetry information in preference to the above space-group names.
They are only intended as comments.
;
_shelx_estimated_absorpt_t_min 0.683
_shelx_estimated_absorpt_t_max 0.852
_shelxl_version_number 2013-3

loop_
_space_group_symop_operation_xyz
'x, y, z'
'-x, y, -z+1/2'
'x+1/2, y+1/2, z'
'-x+1/2, y+1/2, -z+1/2'
'-x, -y, -z'
'x, -y, z-1/2'
'-x+1/2, -y+1/2, -z'
'x+1/2, -y+1/2, z-1/2'

loop_
_atom_site_label
_atom_site_type_symbol
_atom_site_fract_x
_atom_site_fract_y
_atom_site_fract_z
_atom_site_U_iso_or_equiv
_atom_site_adp_type
_atom_site_occupancy
_atom_site_site_symmetry_order
_atom_site_calc_flag
_atom_site_refinement_flags_posn
_atom_site_refinement_flags_adp
_atom_site_disorder_assembly
_atom_site_disorder_group
Cu1 Cu 0.38010(2) 0.48498(6) 0.46603(2) 0.0334(2) Uani 1 1 d . . A 1
Cu2 Cu 0.45498(2) 0.56526(6) 0.44170(2) 0.0350(2) Uani 1 1 d . . A 1
Cu3 Cu 0.52941(2) 0.63927(6) 0.51695(2) 0.0371(2) Uani 1 1 d . . A 1
Cu4 Cu 0.51146(2) 0.63195(6) 0.60162(2) 0.0359(2) Uani 1 1 d . . A 1
Cu5 Cu 0.41984(2) 0.61701(6) 0.60940(2) 0.0371(2) Uani 1 1 d . . A 1
Cu6 Cu 0.36039(2) 0.55293(6) 0.54568(2) 0.0358(2) Uani 1 1 d . . A 1
B1 B 0.4483(2) 0.5595(5) 0.5318(2) 0.0277(17) Uani 1 1 d . . A 1
B2 B 0.1771(3) 0.6209(8) 0.9592(4) 0.066(3) Uani 1 1 d . . B 1
B3 B 0.6004(12) 0.8757(14) 0.7417(6) 0.176(14) Uani 1 1 d . . . .
O1 O 0.43598(12) 0.5290(3) 0.49182(12) 0.0323(11) Uani 1 1 d . . A 1
O2 O 0.48782(12) 0.5885(3) 0.54554(12) 0.0328(11) Uani 1 1 d . . A 1
O3 O 0.41994(12) 0.5568(3) 0.55806(12) 0.0339(11) Uani 1 1 d . . A 1
O4 O 0.40305(12) 0.5128(3) 0.41716(12) 0.0377(12) Uani 1 1 d . . A 1
O5 O 0.50573(13) 0.6166(3) 0.46259(12) 0.0366(12) Uani 1 1 d . . A 1
O6 O 0.55478(14) 0.6718(3) 0.57181(14) 0.0428(12) Uani 1 1 d . . A 1
O7 O 0.47420(13) 0.5842(3) 0.63559(13) 0.0362(11) Uani 1 1 d . . A 1
O8 O 0.36397(13) 0.6483(3) 0.58464(13) 0.0373(11) Uani 1 1 d . . A 1
O9 O 0.35557(12) 0.4492(3) 0.51273(12) 0.0336(11) Uani 1 1 d . . A 1
O10 O 0.38210(16) 0.4913(4) 0.62819(15) 0.0521(14) Uani 1 1 d . . A 1
O11 O 0.35868(15) 0.6323(3) 0.47672(16) 0.0535(14) Uani 1 1 d . . A 1
O12 O 0.42287(17) 0.7226(4) 0.4492(2) 0.090(2) Uani 1 1 d . . . .
O13 O 0.4898(3) 0.8183(7) 0.5057(3) 0.186(5) Uani 1 1 d . . . .
O14 O 0.47207(19) 0.7628(4) 0.58565(17) 0.0718(18) Uani 1 1 d . . A 1
N1 N 0.33368(16) 0.4258(4) 0.43345(16) 0.0376(14) Uani 1 1 d . . A 1
N2 N 0.47006(16) 0.5917(4) 0.38877(16) 0.0380(14) Uani 1 1 d . . A 1
N3 N 0.57225(15) 0.6982(4) 0.49339(16) 0.0364(14) Uani 1 1 d . . A 1
N4 N 0.54576(17) 0.6630(4) 0.65385(16) 0.0400(15) Uani 1 1 d . . A 1
N5 N 0.41845(18) 0.6973(4) 0.65446(16) 0.0392(14) Uani 1 1 d . . A 1
N6 N 0.30097(16) 0.5566(4) 0.53651(16) 0.0375(14) Uani 1 1 d . . A 1
N7 N 0.3800(2) 0.3485(5) 0.6436(2) 0.0536(17) Uani 1 1 d . . A 1
F1 F 0.1742(2) 0.5641(4) 0.9896(2) 0.112(2) Uani 1 1 d . . B 1
F2 F 0.1906(2) 0.6996(4) 0.9757(2) 0.113(2) Uani 1 1 d . . B 1
F3 F 0.13808(15) 0.6336(4) 0.93558(19) 0.099(2) Uani 1 1 d . . B 1
F4 F 0.20324(16) 0.5879(4) 0.93409(16) 0.096(2) Uani 1 1 d . . B 1
F5 F 0.5653(3) 0.8208(6) 0.7371(3) 0.169(4) Uani 1 1 d . . . .
F6 F 0.5995(5) 0.9214(7) 0.7750(3) 0.263(7) Uani 1 1 d . . . .
F7 F 0.6321(4) 0.8234(9) 0.7419(3) 0.182(5) Uani 1 1 d . . . .
F8 F 0.5945(3) 0.9303(7) 0.7082(3) 0.206(5) Uani 1 1 d . . . .
C1 C 0.38657(19) 0.5045(4) 0.37748(19) 0.0311(15) Uani 1 1 d . . A 1
C2 C 0.34903(19) 0.4596(4) 0.36610(19) 0.0321(16) Uani 1 1 d . . A 1
C3 C 0.3327(2) 0.4501(5) 0.3240(2) 0.0363(16) Uani 1 1 d . . A 1
H3 H 0.3078 0.4178 0.3164 0.044 Uiso 1 1 calc R U A 1
C4 C 0.3524(2) 0.4873(5) 0.29301(19) 0.0404(18) Uani 1 1 d . . A 1
C5 C 0.3362(2) 0.4741(5) 0.2469(2) 0.046(2) Uani 1 1 d . . A 1
C6 C 0.3683(3) 0.4232(6) 0.2281(2) 0.058(2) Uani 1 1 d . . A 1
H6A H 0.3694 0.3626 0.2381 0.087 Uiso 1 1 calc R U A 1
H6B H 0.3954 0.4509 0.2358 0.087 Uiso 1 1 calc R U A 1
H6C H 0.3607 0.4233 0.1981 0.087 Uiso 1 1 calc R U A 1
C7 C 0.3312(2) 0.5655(6) 0.2273(2) 0.061(2) Uani 1 1 d . . A 1
H7A H 0.3577 0.5966 0.2325 0.092 Uiso 1 1 calc R U A 1
H7B H 0.3104 0.5987 0.2392 0.092 Uiso 1 1 calc R U A 1
H7C H 0.3223 0.5595 0.1976 0.092 Uiso 1 1 calc R U A 1
C8 C 0.2952(3) 0.4281(7) 0.2393(2) 0.075(3) Uani 1 1 d . . A 1
H8A H 0.2870 0.4181 0.2098 0.112 Uiso 1 1 calc R U A 1
H8B H 0.2743 0.4645 0.2494 0.112 Uiso 1 1 calc R U A 1
H8C H 0.2974 0.3716 0.2537 0.112 Uiso 1 1 calc R U A 1
C9 C 0.3887(2) 0.5299(5) 0.3057(2) 0.0432(19) Uani 1 1 d . . A 1
H9 H 0.4024 0.5553 0.2853 0.052 Uiso 1 1 calc R U A 1
C10 C 0.4071(2) 0.5389(5) 0.34658(19) 0.0392(18) Uani 1 1 d . . A 1
C11 C 0.4475(2) 0.5821(5) 0.3540(2) 0.0417(18) Uani 1 1 d . . A 1
H11 H 0.4578 0.6050 0.3309 0.050 Uiso 1 1 calc R U A 1
C12 C 0.5118(2) 0.6273(5) 0.3920(2) 0.0448(19) Uani 1 1 d . . A 1
H12A H 0.5130 0.6716 0.3703 0.054 Uiso 1 1 calc R U A 1
H12B H 0.5317 0.5798 0.3888 0.054 Uiso 1 1 calc R U A 1
C13 C 0.5225(2) 0.6685(6) 0.43347(19) 0.0450(19) Uani 1 1 d . . A 1
H13 H 0.5081 0.7266 0.4321 0.054 Uiso 1 1 calc R U A 1
C14 C 0.5674(2) 0.6856(6) 0.4483(2) 0.046(2) Uani 1 1 d . . A 1
H14B H 0.5843 0.6351 0.4418 0.055 Uiso 1 1 calc R U A 1
H14A H 0.5766 0.7387 0.4350 0.055 Uiso 1 1 calc R U A 1
C15 C 0.6010(2) 0.7484(5) 0.5124(2) 0.0419(18) Uani 1 1 d . . A 1
H15 H 0.6180 0.7784 0.4962 0.050 Uiso 1 1 calc R U A 1
C16 C 0.60972(19) 0.7627(5) 0.5563(2) 0.0377(17) Uani 1 1 d . . A 1
C17 C 0.6427(2) 0.8151(5) 0.5700(2) 0.0469(19) Uani 1 1 d . . A 1
H17 H 0.6572 0.8403 0.5501 0.056 Uiso 1 1 calc R U A 1
C18 C 0.6564(2) 0.8341(6) 0.6109(3) 0.055(2) Uani 1 1 d . . A 1
C19 C 0.6338(2) 0.7971(5) 0.6387(2) 0.049(2) Uani 1 1 d . . A 1
H19 H 0.6417 0.8089 0.6671 0.058 Uiso 1 1 calc R U A 1
C20 C 0.6942(3) 0.8956(8) 0.6251(3) 0.080(3) Uani 1 1 d . . A 1
C21 C 0.7082(6) 0.8865(17) 0.6671(4) 0.312(19) Uani 1 1 d . . A 1
H21A H 0.7284 0.9326 0.6762 0.468 Uiso 1 1 calc R U A 1
H21B H 0.7212 0.8288 0.6724 0.468 Uiso 1 1 calc R U A 1
H21C H 0.6847 0.8915 0.6820 0.468 Uiso 1 1 calc R U A 1
C22 C 0.7270(3) 0.8839(10) 0.5990(4) 0.147(6) Uani 1 1 d . . A 1
H22A H 0.7144 0.8837 0.5700 0.221 Uiso 1 1 calc R U A 1
H22B H 0.7414 0.8281 0.6059 0.221 Uiso 1 1 calc R U A 1
H22C H 0.7469 0.9324 0.6041 0.221 Uiso 1 1 calc R U A 1
C23 C 0.6790(5) 0.9884(10) 0.6211(8) 0.299(17) Uani 1 1 d . . A 1
H23A H 0.6965 1.0226 0.6055 0.448 Uiso 1 1 calc R U A 1
H23B H 0.6802 1.0141 0.6485 0.448 Uiso 1 1 calc R U A 1
H23C H 0.6504 0.9893 0.6068 0.448 Uiso 1 1 calc R U A 1
C24 C 0.5998(2) 0.7430(5) 0.6261(2) 0.0387(17) Uani 1 1 d . . A 1
C25 C 0.5871(2) 0.7240(5) 0.5837(2) 0.0355(17) Uani 1 1 d . . A 1
C26 C 0.5788(2) 0.7081(5) 0.6590(2) 0.0437(19) Uani 1 1 d . . A 1
H26 H 0.5911 0.7205 0.6865 0.052 Uiso 1 1 calc R U A 1
C27 C 0.5284(2) 0.6283(5) 0.68932(19) 0.0392(18) Uani 1 1 d . . A 1
H26A H 0.5350 0.6685 0.7130 0.047 Uiso 1 1 calc R U A 1
H26B H 0.5406 0.5702 0.6973 0.047 Uiso 1 1 calc R U A 1
C28 C 0.4824(2) 0.6201(5) 0.6773(2) 0.0392(17) Uani 1 1 d . . A 1
H28 H 0.4718 0.5779 0.6963 0.047 Uiso 1 1 calc R U A 1
C29 C 0.4597(2) 0.7066(5) 0.6787(2) 0.0419(18) Uani 1 1 d . . A 1
H29A H 0.4575 0.7218 0.7074 0.050 Uiso 1 1 calc R U A 1
H29B H 0.4751 0.7541 0.6672 0.050 Uiso 1 1 calc R U A 1
C30 C 0.3870(2) 0.7355(5) 0.6637(2) 0.0450(19) Uani 1 1 d . . A 1
H30 H 0.3914 0.7753 0.6861 0.054 Uiso 1 1 calc R U A 1
C31 C 0.3446(2) 0.7242(5) 0.6431(2) 0.0395(18) Uani 1 1 d . . A 1
C32 C 0.3135(2) 0.7615(5) 0.6607(2) 0.050(2) Uani 1 1 d . . A 1
H32 H 0.3207 0.7975 0.6843 0.060 Uiso 1 1 calc R U A 1
C33 C 0.2727(3) 0.7490(6) 0.6456(2) 0.057(2) Uani 1 1 d . . A 1
C34 C 0.2623(2) 0.6950(5) 0.6116(2) 0.050(2) Uani 1 1 d . . A 1
H34 H 0.2339 0.6843 0.6015 0.060 Uiso 1 1 calc R U A 1
C35 C 0.2924(2) 0.6557(5) 0.5917(2) 0.0375(17) Uani 1 1 d . . A 1
C36 C 0.3345(2) 0.6742(5) 0.6061(2) 0.0403(18) Uani 1 1 d . . A 1
C37 C 0.2375(3) 0.7970(8) 0.6646(3) 0.075(3) Uani 1 1 d . . A 1
C38 C 0.2144(6) 0.7299(11) 0.6854(6) 0.228(12) Uani 1 1 d . . A 1
H38A H 0.1891 0.7564 0.6923 0.341 Uiso 1 1 calc R U A 1
H38B H 0.2319 0.7095 0.7106 0.341 Uiso 1 1 calc R U A 1
H38C H 0.2070 0.6800 0.6669 0.341 Uiso 1 1 calc R U A 1
C39 C 0.2535(5) 0.8605(17) 0.6930(9) 0.36(2) Uani 1 1 d . . . .
H39A H 0.2757 0.8348 0.7129 0.547 Uiso 1 1 calc R U A 1
H39B H 0.2315 0.8820 0.7074 0.547 Uiso 1 1 calc R U A 1
H39C H 0.2645 0.9094 0.6788 0.547 Uiso 1 1 calc R U A 1
C40 C 0.2067(6) 0.8355(16) 0.6330(4) 0.282(16) Uani 1 1 d . . A 1
H40A H 0.2176 0.8901 0.6231 0.422 Uiso 1 1 calc R U A 1
H40B H 0.1815 0.8483 0.6444 0.422 Uiso 1 1 calc R U A 1
H40C H 0.2002 0.7942 0.6101 0.422 Uiso 1 1 calc R U A 1
C41 C 0.2780(2) 0.6025(5) 0.5571(2) 0.0457(19) Uani 1 1 d . . A 1
H41 H 0.2490 0.6003 0.5483 0.055 Uiso 1 1 calc R U A 1
C42 C 0.28467(19) 0.5034(5) 0.5009(2) 0.0442(19) Uani 1 1 d . . A 1
H42B H 0.2844 0.5376 0.4753 0.053 Uiso 1 1 calc R U A 1
H42A H 0.2560 0.4847 0.5024 0.053 Uiso 1 1 calc R U A 1
C43 C 0.31246(18) 0.4241(5) 0.5010(2) 0.0345(17) Uani 1 1 d . . A 1
H43 H 0.3053 0.3813 0.5217 0.041 Uiso 1 1 calc R U A 1
C44 C 0.3072(2) 0.3780(5) 0.4590(2) 0.0397(17) Uani 1 1 d . . A 1
H44B H 0.3160 0.3158 0.4624 0.048 Uiso 1 1 calc R U A 1
H44A H 0.2779 0.3796 0.4457 0.048 Uiso 1 1 calc R U A 1
C45 C 0.3248(2) 0.4206(5) 0.3943(2) 0.0392(17) Uani 1 1 d . . A 1
H45 H 0.3006 0.3890 0.3830 0.047 Uiso 1 1 calc R U A 1
C46 C 0.3962(2) 0.4276(6) 0.6469(2) 0.048(2) Uani 1 1 d . . A 1
H46 H 0.4211 0.4350 0.6657 0.057 Uiso 1 1 calc R U A 1
C47 C 0.3992(3) 0.2737(6) 0.6660(3) 0.092(3) Uani 1 1 d . . A 1
H47C H 0.4072 0.2307 0.6466 0.138 Uiso 1 1 calc R U A 1
H47B H 0.3795 0.2467 0.6817 0.138 Uiso 1 1 calc R U A 1
H47A H 0.4238 0.2929 0.6848 0.138 Uiso 1 1 calc R U A 1
C48 C 0.3402(3) 0.3348(7) 0.6159(3) 0.081(3) Uani 1 1 d . . A 1
H48C H 0.3288 0.3917 0.6060 0.122 Uiso 1 1 calc R U A 1
H48B H 0.3207 0.3050 0.6309 0.122 Uiso 1 1 calc R U A 1
H48A H 0.3449 0.2986 0.5925 0.122 Uiso 1 1 calc R U A 1

loop_
_atom_site_aniso_label
_atom_site_aniso_U_11
_atom_site_aniso_U_22
_atom_site_aniso_U_33
_atom_site_aniso_U_23
_atom_site_aniso_U_13
_atom_site_aniso_U_12
Cu1 0.0274(4) 0.0501(6) 0.0231(4) -0.0012(4) 0.0055(3) -0.0057(4)
Cu2 0.0300(4) 0.0543(6) 0.0216(4) -0.0018(4) 0.0066(3) -0.0091(4)
Cu3 0.0305(5) 0.0567(6) 0.0243(4) 0.0016(4) 0.0051(3) -0.0112(4)
Cu4 0.0310(5) 0.0532(6) 0.0237(4) -0.0026(4) 0.0050(3) -0.0073(4)
Cu5 0.0345(5) 0.0540(6) 0.0240(4) -0.0050(4) 0.0083(3) -0.0014(4)
Cu6 0.0278(4) 0.0514(6) 0.0296(5) -0.0027(4) 0.0089(3) -0.0013(4)
B1 0.030(4) 0.028(4) 0.025(4) 0.005(3) 0.005(3) 0.001(3)
B2 0.056(7) 0.076(9) 0.069(7) -0.005(7) 0.016(6) 0.010(6)
B3 0.40(5) 0.091(15) 0.063(11) 0.002(11) 0.11(2) -0.04(2)
O1 0.031(2) 0.046(3) 0.022(2) 0.000(2) 0.0082(19) -0.005(2)
O2 0.026(2) 0.053(3) 0.021(2) 0.002(2) 0.0050(18) -0.009(2)
O3 0.023(2) 0.057(3) 0.023(2) 0.000(2) 0.0077(18) -0.009(2)
O4 0.028(2) 0.063(3) 0.023(2) 0.002(2) 0.0040(19) -0.009(2)
O5 0.028(2) 0.062(3) 0.020(2) 0.006(2) 0.0076(19) -0.009(2)
O6 0.037(3) 0.056(3) 0.035(3) -0.006(2) 0.006(2) -0.018(2)
O7 0.034(3) 0.051(3) 0.025(2) -0.004(2) 0.0076(19) -0.001(2)
O8 0.041(3) 0.044(3) 0.029(3) -0.005(2) 0.016(2) 0.001(2)
O9 0.027(2) 0.045(3) 0.028(2) 0.000(2) 0.0026(19) -0.005(2)
O10 0.059(3) 0.059(4) 0.042(3) 0.006(3) 0.019(3) -0.003(3)
O11 0.052(3) 0.056(4) 0.055(3) 0.005(3) 0.017(3) -0.004(3)
O12 0.041(3) 0.077(5) 0.158(7) 0.016(5) 0.036(4) -0.003(3)
O13 0.205(10) 0.226(11) 0.110(7) -0.073(7) -0.024(7) 0.155(9)
O14 0.086(4) 0.080(4) 0.055(4) 0.015(3) 0.029(3) 0.022(4)
N1 0.028(3) 0.054(4) 0.030(3) 0.000(3) 0.006(2) -0.002(3)
N2 0.036(3) 0.053(4) 0.025(3) -0.003(3) 0.006(3) -0.007(3)
N3 0.022(3) 0.056(4) 0.031(3) -0.001(3) 0.004(2) -0.007(3)
N4 0.037(3) 0.053(4) 0.031(3) -0.007(3) 0.009(3) -0.005(3)
N5 0.047(4) 0.045(4) 0.027(3) -0.001(3) 0.008(3) -0.004(3)
N6 0.030(3) 0.053(4) 0.031(3) -0.003(3) 0.008(3) -0.003(3)
N7 0.054(4) 0.061(5) 0.049(4) 0.004(4) 0.016(3) -0.005(4)
F1 0.161(6) 0.086(5) 0.099(5) 0.014(4) 0.054(4) 0.035(4)
F2 0.126(5) 0.096(5) 0.117(5) -0.032(4) 0.026(4) -0.026(4)
F3 0.054(3) 0.122(5) 0.116(5) -0.016(4) 0.003(3) 0.028(3)
F4 0.064(3) 0.153(6) 0.074(4) -0.015(4) 0.022(3) 0.040(4)
F5 0.257(11) 0.128(7) 0.142(7) -0.008(6) 0.095(7) -0.061(7)
F6 0.49(2) 0.182(10) 0.138(8) -0.089(8) 0.100(10) -0.108(12)
F7 0.241(13) 0.222(13) 0.072(6) 0.038(7) -0.012(6) -0.020(9)
F8 0.252(11) 0.192(10) 0.178(9) 0.101(8) 0.053(8) 0.000(8)
C1 0.035(4) 0.035(4) 0.024(3) -0.007(3) 0.008(3) -0.001(3)
C2 0.032(4) 0.038(4) 0.026(3) 0.000(3) 0.004(3) 0.004(3)
C3 0.035(4) 0.042(4) 0.031(4) -0.001(3) 0.001(3) -0.002(3)
C4 0.039(4) 0.061(5) 0.021(3) -0.009(4) 0.003(3) 0.006(4)
C5 0.051(5) 0.062(5) 0.020(4) -0.003(4) -0.006(3) 0.008(4)
C6 0.078(6) 0.069(6) 0.027(4) -0.017(4) 0.004(4) 0.015(5)
C7 0.057(5) 0.106(8) 0.021(4) -0.009(4) 0.003(3) 0.008(5)
C8 0.066(6) 0.124(9) 0.028(4) -0.012(5) -0.009(4) -0.033(6)
C9 0.047(4) 0.059(5) 0.024(4) -0.008(4) 0.007(3) 0.004(4)
C10 0.033(4) 0.061(5) 0.024(4) 0.001(3) 0.007(3) 0.003(3)
C11 0.036(4) 0.068(5) 0.021(4) -0.001(4) 0.004(3) -0.001(4)
C12 0.040(4) 0.068(6) 0.030(4) 0.001(4) 0.018(3) -0.015(4)
C13 0.048(4) 0.068(6) 0.019(4) -0.003(4) 0.003(3) -0.017(4)
C14 0.030(4) 0.074(6) 0.037(4) 0.000(4) 0.012(3) -0.012(4)
C15 0.028(4) 0.047(5) 0.052(5) 0.011(4) 0.011(3) -0.011(3)
C16 0.026(4) 0.050(5) 0.036(4) -0.001(4) 0.002(3) -0.013(3)
C17 0.038(4) 0.048(5) 0.054(5) 0.006(4) 0.005(4) -0.007(4)
C18 0.043(5) 0.061(6) 0.057(5) -0.003(4) -0.002(4) -0.023(4)
C19 0.033(4) 0.056(5) 0.054(5) -0.012(4) -0.003(4) -0.013(4)
C20 0.057(6) 0.108(9) 0.068(6) -0.007(6) -0.013(5) -0.046(6)
C21 0.27(2) 0.56(4) 0.088(11) 0.019(17) -0.042(12) -0.36(3)
C22 0.069(8) 0.222(17) 0.152(13) -0.058(12) 0.022(8) -0.080(9)
C23 0.136(14) 0.062(10) 0.65(5) -0.052(18) -0.08(2) -0.033(10)
C24 0.031(4) 0.036(4) 0.046(4) -0.006(4) -0.003(3) -0.001(3)
C25 0.031(4) 0.044(5) 0.030(4) -0.006(3) 0.002(3) -0.004(3)
C26 0.042(4) 0.059(5) 0.028(4) -0.004(4) 0.000(3) -0.011(4)
C27 0.043(4) 0.050(5) 0.023(4) 0.005(3) 0.003(3) -0.003(4)
C28 0.045(4) 0.047(5) 0.024(4) -0.008(3) 0.002(3) -0.004(4)
C29 0.044(4) 0.054(5) 0.027(4) -0.006(4) 0.005(3) -0.014(4)
C30 0.063(5) 0.048(5) 0.028(4) 0.013(4) 0.019(4) 0.006(4)
C31 0.054(5) 0.036(4) 0.033(4) 0.004(3) 0.020(3) 0.009(4)
C32 0.049(5) 0.062(6) 0.044(5) 0.005(4) 0.019(4) 0.016(4)
C33 0.063(6) 0.072(6) 0.044(5) 0.005(5) 0.029(4) 0.022(5)
C34 0.047(5) 0.070(6) 0.036(4) 0.008(4) 0.016(4) 0.026(4)
C35 0.035(4) 0.042(5) 0.036(4) 0.007(3) 0.006(3) 0.005(3)
C36 0.049(5) 0.043(5) 0.033(4) 0.013(3) 0.019(3) 0.014(4)
C37 0.060(6) 0.108(9) 0.062(6) -0.020(6) 0.022(5) 0.034(6)
C38 0.27(2) 0.190(18) 0.28(2) 0.099(17) 0.24(2) 0.124(17)
C39 0.092(12) 0.42(4) 0.60(5) -0.40(4) 0.10(2) -0.027(17)
C40 0.26(2) 0.48(4) 0.105(12) -0.004(17) 0.040(13) 0.31(3)
C41 0.039(4) 0.049(5) 0.050(5) 0.014(4) 0.013(4) 0.007(4)
C42 0.020(3) 0.077(6) 0.036(4) -0.001(4) 0.008(3) -0.008(4)
C43 0.024(3) 0.049(5) 0.031(4) 0.002(3) 0.003(3) -0.015(3)
C44 0.032(4) 0.050(5) 0.036(4) -0.001(4) 0.004(3) -0.003(3)
C45 0.040(4) 0.044(5) 0.032(4) -0.006(3) 0.000(3) 0.001(3)
C46 0.038(4) 0.063(6) 0.045(5) -0.008(5) 0.019(4) -0.004(4)
C47 0.101(8) 0.060(7) 0.118(9) 0.025(7) 0.026(7) 0.004(6)
C48 0.061(6) 0.097(8) 0.086(7) -0.008(6) 0.013(5) -0.029(6)

loop_
_atom_type_symbol
_atom_type_description
_atom_type_scat_dispersion_real
_atom_type_scat_dispersion_imag
_atom_type_scat_source
C C 0.0033 0.0016 'International Tables Vol C Tables 4.2.6.8 and 6.1.1.4'
H H 0.0000 0.0000 'International Tables Vol C Tables 4.2.6.8 and 6.1.1.4'
B B 0.0013 0.0007 'International Tables Vol C Tables 4.2.6.8 and 6.1.1.4'
N N 0.0061 0.0033 'International Tables Vol C Tables 4.2.6.8 and 6.1.1.4'
O O 0.0106 0.0060 'International Tables Vol C Tables 4.2.6.8 and 6.1.1.4'
Cu Cu 0.3201 1.2651 'International Tables Vol C Tables 4.2.6.8 and 6.1.1.4'
F F 0.0171 0.0103 'International Tables Vol C Tables 4.2.6.8 and 6.1.1.4'

loop_
_geom_angle_atom_site_label_1
_geom_angle_atom_site_label_2
_geom_angle_atom_site_label_3
_geom_angle
O9 Cu1 O4 175.62(19)
O9 Cu1 N1 85.5(2)
O4 Cu1 N1 90.8(2)
O9 Cu1 O1 102.96(17)
O4 Cu1 O1 80.25(17)
N1 Cu1 O1 166.4(2)
O9 Cu1 O11 88.74(18)
O4 Cu1 O11 94.60(19)
N1 Cu1 O11 107.2(2)
O1 Cu1 O11 83.86(18)
O5 Cu2 N2 84.5(2)
O5 Cu2 O4 176.97(18)
N2 Cu2 O4 92.4(2)
O5 Cu2 O1 101.13(18)
N2 Cu2 O1 173.8(2)
O4 Cu2 O1 81.88(17)
O5 Cu3 N3 85.1(2)
O5 Cu3 O6 175.6(2)
N3 Cu3 O6 91.6(2)
O5 Cu3 O2 100.28(17)
N3 Cu3 O2 173.9(2)
O6 Cu3 O2 82.85(18)
O5 Cu3 O13 86.9(2)
N3 Cu3 O13 81.7(3)
O6 Cu3 O13 89.7(2)
O2 Cu3 O13 95.7(3)
O7 Cu4 O6 172.5(2)
O7 Cu4 N4 84.6(2)
O6 Cu4 N4 90.5(2)
O7 Cu4 O2 103.10(17)
O6 Cu4 O2 80.81(17)
N4 Cu4 O2 167.5(2)
O7 Cu4 O14 94.21(19)
O6 Cu4 O14 92.3(2)
N4 Cu4 O14 101.9(2)
O2 Cu4 O14 87.5(2)
O7 Cu5 O3 98.04(18)
O7 Cu5 N5 87.3(2)
O3 Cu5 N5 169.1(2)
O7 Cu5 O8 177.80(19)
O3 Cu5 O8 83.18(18)
N5 Cu5 O8 91.8(2)
O7 Cu5 O10 98.9(2)
O3 Cu5 O10 85.51(18)
N5 Cu5 O10 103.2(2)
O8 Cu5 O10 79.39(19)
O9 Cu6 N6 86.9(2)
O9 Cu6 O3 97.69(18)
N6 Cu6 O3 175.4(2)
O9 Cu6 O8 172.71(19)
N6 Cu6 O8 92.0(2)
O3 Cu6 O8 83.40(19)
O3 B1 O2 120.0(6)
O3 B1 O1 117.7(6)
O2 B1 O1 122.3(6)
F1 B2 F2 109.0(9)
F1 B2 F4 109.8(9)
F2 B2 F4 111.6(9)
F1 B2 F3 109.9(9)
F2 B2 F3 108.1(9)
F4 B2 F3 108.4(9)
F6 B3 F7 116(3)
F6 B3 F8 109.6(18)
F7 B3 F8 112.4(19)
F6 B3 F5 106(2)
F7 B3 F5 105.8(17)
F8 B3 F5 106(3)
B1 O1 Cu2 128.9(4)
B1 O1 Cu1 128.2(4)
Cu2 O1 Cu1 97.41(18)
B1 O2 Cu3 131.7(4)
B1 O2 Cu4 128.0(4)
Cu3 O2 Cu4 96.96(18)
B1 O3 Cu6 129.3(4)
B1 O3 Cu5 129.7(4)
Cu6 O3 Cu5 93.22(18)
C1 O4 Cu1 130.3(4)
C1 O4 Cu2 129.5(4)
Cu1 O4 Cu2 100.03(19)
C13 O5 Cu2 113.7(4)
C13 O5 Cu3 113.6(4)
Cu2 O5 Cu3 129.8(2)
C25 O6 Cu3 129.1(4)
C25 O6 Cu4 130.2(4)
Cu3 O6 Cu4 98.94(19)
C28 O7 Cu5 110.1(4)
C28 O7 Cu4 111.6(4)
Cu5 O7 Cu4 105.5(2)
C36 O8 Cu6 126.9(4)
C36 O8 Cu5 124.0(4)
Cu6 O8 Cu5 92.74(19)
C43 O9 Cu6 110.9(4)
C43 O9 Cu1 111.9(3)
Cu6 O9 Cu1 102.4(2)
C46 O10 Cu5 127.1(5)
C45 N1 C44 118.8(6)
C45 N1 Cu1 128.3(5)
C44 N1 Cu1 112.8(4)
C11 N2 C12 120.8(6)
C11 N2 Cu2 126.7(5)
C12 N2 Cu2 112.6(4)
C15 N3 C14 121.0(6)
C15 N3 Cu3 126.7(5)
C14 N3 Cu3 112.1(4)
C26 N4 C27 121.0(6)
C26 N4 Cu4 127.2(5)
C27 N4 Cu4 111.8(4)
C30 N5 C29 122.9(6)
C30 N5 Cu5 126.8(5)
C29 N5 Cu5 110.3(4)
C41 N6 C42 123.8(6)
C41 N6 Cu6 126.2(5)
C42 N6 Cu6 109.9(4)
C46 N7 C47 123.0(8)
C46 N7 C48 119.0(8)
C47 N7 C48 118.1(8)
O4 C1 C2 120.3(6)
O4 C1 C10 120.6(6)
C2 C1 C10 119.1(6)
C1 C2 C3 119.3(6)
C1 C2 C45 125.2(6)
C3 C2 C45 115.5(6)
C2 C3 C4 121.7(6)
C2 C3 H3 119.2
C4 C3 H3 119.2
C9 C4 C3 116.6(6)
C9 C4 C5 120.7(6)
C3 C4 C5 122.5(6)
C8 C5 C6 110.6(7)
C8 C5 C7 108.7(7)
C6 C5 C7 109.0(6)
C8 C5 C4 112.5(6)
C6 C5 C4 108.7(6)
C7 C5 C4 107.2(6)
C5 C6 H6A 109.5
C5 C6 H6B 109.5
H6A C6 H6B 109.5
C5 C6 H6C 109.5
H6A C6 H6C 109.5
H6B C6 H6C 109.5
C5 C7 H7A 109.5
C5 C7 H7B 109.5
H7A C7 H7B 109.5
C5 C7 H7C 109.5
H7A C7 H7C 109.5
H7B C7 H7C 109.5
C5 C8 H8A 109.5
C5 C8 H8B 109.5
H8A C8 H8B 109.5
C5 C8 H8C 109.5
H8A C8 H8C 109.5
H8B C8 H8C 109.5
C4 C9 C10 124.4(7)
C4 C9 H9 117.8
C10 C9 H9 117.8
C9 C10 C1 118.8(6)
C9 C10 C11 116.5(6)
C1 C10 C11 124.7(6)
N2 C11 C10 125.7(6)
N2 C11 H11 117.2
C10 C11 H11 117.2
N2 C12 C13 107.6(5)
N2 C12 H12A 110.2
C13 C12 H12A 110.2
N2 C12 H12B 110.2
C13 C12 H12B 110.2
H12A C12 H12B 108.5
O5 C13 C12 109.0(6)
O5 C13 C14 110.0(5)
C12 C13 C14 116.5(6)
O5 C13 H13 107.0
C12 C13 H13 107.0
C14 C13 H13 107.0
N3 C14 C13 106.9(5)
N3 C14 H14B 110.3
C13 C14 H14B 110.3
N3 C14 H14A 110.3
C13 C14 H14A 110.3
H14B C14 H14A 108.6
N3 C15 C16 125.9(6)
N3 C15 H15 117.1
C16 C15 H15 117.1
C17 C16 C25 120.8(6)
C17 C16 C15 116.0(6)
C25 C16 C15 123.2(6)
C16 C17 C18 124.2(7)
C16 C17 H17 117.9
C18 C17 H17 117.9
C17 C18 C19 115.8(7)
C17 C18 C20 122.3(7)
C19 C18 C20 121.8(7)
C18 C19 C24 121.9(7)
C18 C19 H19 119.0
C24 C19 H19 119.0
C21 C20 C22 114.1(13)
C21 C20 C23 103.4(15)
C22 C20 C23 108.8(13)
C21 C20 C18 110.8(9)
C22 C20 C18 111.5(9)
C23 C20 C18 107.8(9)
C20 C21 H21A 109.5
C20 C21 H21B 109.5
H21A C21 H21B 109.5
C20 C21 H21C 109.5
H21A C21 H21C 109.5
H21B C21 H21C 109.5
C20 C22 H22A 109.5
C20 C22 H22B 109.5
H22A C22 H22B 109.5
C20 C22 H22C 109.5
H22A C22 H22C 109.5
H22B C22 H22C 109.5
C20 C23 H23A 109.5
C20 C23 H23B 109.5
H23A C23 H23B 109.5
C20 C23 H23C 109.5
H23A C23 H23C 109.5
H23B C23 H23C 109.5
C19 C24 C25 120.4(7)
C19 C24 C26 115.9(6)
C25 C24 C26 123.7(6)
O6 C25 C16 122.9(6)
O6 C25 C24 120.2(6)
C16 C25 C24 116.8(6)
N4 C26 C24 125.7(6)
N4 C26 H26 117.1
C24 C26 H26 117.1
N4 C27 C28 108.5(5)
N4 C27 H26A 110.0
C28 C27 H26A 110.0
N4 C27 H26B 110.0
C28 C27 H26B 110.0
H26A C27 H26B 108.4
O7 C28 C27 107.7(5)
O7 C28 C29 109.7(5)
C27 C28 C29 113.3(6)
O7 C28 H28 108.7
C27 C28 H28 108.7
C29 C28 H28 108.7
N5 C29 C28 108.3(6)
N5 C29 H29A 110.0
C28 C29 H29A 110.0
N5 C29 H29B 110.0
C28 C29 H29B 110.0
H29A C29 H29B 108.4
N5 C30 C31 126.0(7)
N5 C30 H30 117.0
C31 C30 H30 117.0
C32 C31 C36 119.6(7)
C32 C31 C30 118.1(7)
C36 C31 C30 122.2(6)
C33 C32 C31 122.5(8)
C33 C32 H32 118.7
C31 C32 H32 118.7
C32 C33 C34 118.5(7)
C32 C33 C37 121.7(8)
C34 C33 C37 119.8(8)
C33 C34 C35 122.1(7)
C33 C34 H34 119.0
C35 C34 H34 119.0
C34 C35 C36 118.7(7)
C34 C35 C41 116.9(7)
C36 C35 C41 124.3(6)
O8 C36 C35 120.6(6)
O8 C36 C31 121.2(6)
C35 C36 C31 118.1(6)
C39 C37 C40 110.2(16)
C39 C37 C38 109.1(15)
C40 C37 C38 105.1(14)
C39 C37 C33 111.8(10)
C40 C37 C33 111.6(8)
C38 C37 C33 108.7(9)
C37 C38 H38A 109.5
C37 C38 H38B 109.5
H38A C38 H38B 109.5
C37 C38 H38C 109.5
H38A C38 H38C 109.5
H38B C38 H38C 109.5
C37 C39 H39A 109.5
C37 C39 H39B 109.5
H39A C39 H39B 109.5
C37 C39 H39C 109.5
H39A C39 H39C 109.5
H39B C39 H39C 109.5
C37 C40 H40A 109.5
C37 C40 H40B 109.5
H40A C40 H40B 109.5
C37 C40 H40C 109.5
H40A C40 H40C 109.5
H40B C40 H40C 109.5
N6 C41 C35 125.9(7)
N6 C41 H41 117.1
C35 C41 H41 117.1
N6 C42 C43 107.5(5)
N6 C42 H42B 110.2
C43 C42 H42B 110.2
N6 C42 H42A 110.2
C43 C42 H42A 110.2
H42B C42 H42A 108.5
O9 C43 C42 110.5(5)
O9 C43 C44 108.8(5)
C42 C43 C44 112.5(6)
O9 C43 H43 108.3
C42 C43 H43 108.3
C44 C43 H43 108.3
N1 C44 C43 107.2(5)
N1 C44 H44B 110.3
C43 C44 H44B 110.3
N1 C44 H44A 110.3
C43 C44 H44A 110.3
H44B C44 H44A 108.5
N1 C45 C2 124.4(6)
N1 C45 H45 117.8
C2 C45 H45 117.8
O10 C46 N7 125.5(8)
O10 C46 H46 117.2
N7 C46 H46 117.2
N7 C47 H47C 109.5
N7 C47 H47B 109.5
H47C C47 H47B 109.5
N7 C47 H47A 109.5
H47C C47 H47A 109.5
H47B C47 H47A 109.5
N7 C48 H48C 109.5
N7 C48 H48B 109.5
H48C C48 H48B 109.5
N7 C48 H48A 109.5
H48C C48 H48A 109.5
H48B C48 H48A 109.5

loop_
_geom_bond_atom_site_label_1
_geom_bond_atom_site_label_2
_geom_bond_distance
Cu1 O9 1.928(4)
Cu1 O4 1.933(4)
Cu1 N1 1.937(5)
Cu1 O1 2.005(4)
Cu1 O11 2.393(5)
Cu2 O5 1.865(4)
Cu2 N2 1.933(5)
Cu2 O4 1.935(4)
Cu2 O1 1.939(4)
Cu3 O5 1.869(4)
Cu3 N3 1.931(5)
Cu3 O6 1.931(4)
Cu3 O2 1.938(4)
Cu3 O13 3.017(9)
Cu4 O7 1.928(4)
Cu4 O6 1.949(4)
Cu4 N4 1.958(5)
Cu4 O2 2.000(4)
Cu4 O14 2.386(6)
Cu5 O7 1.916(4)
Cu5 O3 1.928(4)
Cu5 N5 1.932(6)
Cu5 O8 1.939(4)
Cu5 O10 2.413(5)
Cu6 O9 1.911(4)
Cu6 N6 1.921(5)
Cu6 O3 1.927(4)
Cu6 O8 1.931(4)
B1 O3 1.370(8)
B1 O2 1.373(8)
B1 O1 1.396(8)
B2 F1 1.341(13)
B2 F2 1.361(13)
B2 F4 1.379(11)
B2 F3 1.398(12)
B3 F6 1.306(19)
B3 F7 1.31(3)
B3 F8 1.37(2)
B3 F5 1.41(3)
O4 C1 1.340(7)
O5 C13 1.422(8)
O6 C25 1.331(7)
O7 C28 1.465(7)
O8 C36 1.344(7)
O9 C43 1.454(7)
O10 C46 1.203(9)
N1 C45 1.281(8)
N1 C44 1.492(8)
N2 C11 1.268(8)
N2 C12 1.458(8)
N3 C15 1.295(8)
N3 C14 1.483(8)
N4 C26 1.270(8)
N4 C27 1.479(8)
N5 C30 1.262(9)
N5 C29 1.463(8)
N6 C41 1.297(9)
N6 C42 1.458(8)
N7 C46 1.313(10)
N7 C47 1.445(11)
N7 C48 1.480(10)
C1 C2 1.404(9)
C1 C10 1.409(9)
C2 C3 1.413(9)
C2 C45 1.444(9)
C3 C4 1.415(9)
C3 H3 0.9500
C4 C9 1.358(10)
C4 C5 1.542(9)
C5 C8 1.501(10)
C5 C6 1.516(10)
C5 C7 1.532(11)
C6 H6A 0.9800
C6 H6B 0.9800
C6 H6C 0.9800
C7 H7A 0.9800
C7 H7B 0.9800
C7 H7C 0.9800
C8 H8A 0.9800
C8 H8B 0.9800
C8 H8C 0.9800
C9 C10 1.395(9)
C9 H9 0.9500
C10 C11 1.463(9)
C11 H11 0.9500
C12 C13 1.495(9)
C12 H12A 0.9900
C12 H12B 0.9900
C13 C14 1.496(9)
C13 H13 1.0000
C14 H14B 0.9900
C14 H14A 0.9900
C15 C16 1.446(9)
C15 H15 0.9500
C16 C17 1.360(9)
C16 C25 1.390(9)
C17 C18 1.385(10)
C17 H17 0.9500
C18 C19 1.389(10)
C18 C20 1.561(11)
C19 C24 1.393(9)
C19 H19 0.9500
C20 C21 1.395(16)
C20 C22 1.492(14)
C20 C23 1.497(18)
C21 H21A 0.9800
C21 H21B 0.9800
C21 H21C 0.9800
C22 H22A 0.9800
C22 H22B 0.9800
C22 H22C 0.9800
C23 H23A 0.9800
C23 H23B 0.9800
C23 H23C 0.9800
C24 C25 1.425(9)
C24 C26 1.473(10)
C26 H26 0.9500
C27 C28 1.500(9)
C27 H26A 0.9900
C27 H26B 0.9900
C28 C29 1.516(10)
C28 H28 1.0000
C29 H29A 0.9900
C29 H29B 0.9900
C30 C31 1.452(10)
C30 H30 0.9500
C31 C32 1.375(9)
C31 C36 1.434(10)
C32 C33 1.363(11)
C32 H32 0.9500
C33 C34 1.389(11)
C33 C37 1.576(10)
C34 C35 1.403(9)
C34 H34 0.9500
C35 C36 1.412(9)
C35 C41 1.418(10)
C37 C39 1.389(18)
C37 C40 1.454(15)
C37 C38 1.502(17)
C38 H38A 0.9800
C38 H38B 0.9800
C38 H38C 0.9800
C39 H39A 0.9800
C39 H39B 0.9800
C39 H39C 0.9800
C40 H40A 0.9800
C40 H40B 0.9800
C40 H40C 0.9800
C41 H41 0.9500
C42 C43 1.511(10)
C42 H42B 0.9900
C42 H42A 0.9900
C43 C44 1.539(9)
C43 H43 1.0000
C44 H44B 0.9900
C44 H44A 0.9900
C45 H45 0.9500
C46 H46 0.9500
C47 H47C 0.9800
C47 H47B 0.9800
C47 H47A 0.9800
C48 H48C 0.9800
C48 H48B 0.9800
C48 H48A 0.9800

loop_
_platon_squeeze_void_nr
_platon_squeeze_void_average_x
_platon_squeeze_void_average_y
_platon_squeeze_void_average_z
_platon_squeeze_void_volume
_platon_squeeze_void_count_electrons
_platon_squeeze_void_content
1 -0.010 0.511 -0.001 5587 2974 ' '
